data_7111302
loop_
_publ_author_name
'Zou, Yang'
'Liu, Wenlong'
'Gao, Song'
'Xie, Jingli'
'Meng, Qingjin'

_publ_section_title
;
 A novel molecular ladder structure of Cu(ii)?Ba(ii) coordination polymer
 exhibiting ferromagnetic coupling
;
_journal_issue 23
_journal_name_full 'Chemical Communications'
_journal_page_first 2946
_journal_paper_doi 10.1039/b308474d
_journal_year 2003
_chemical_formula_moiety 'C26 H32 Ba Cu2 N4 O11, 2(H2 O) '
_chemical_formula_sum 'C26 H36 Ba Cu2 N4 O13'
_chemical_formula_weight 877.01
_chemical_name_systematic
;
?
;
_space_group_IT_number 2
_symmetry_space_group_name_Hall '-P 1'
_symmetry_space_group_name_H-M 'P -1'
_atom_sites_solution_hydrogens geom
_atom_sites_solution_primary direct
_atom_sites_solution_secondary difmap
_audit_creation_method SHELXL-97
_cell_angle_alpha 77.325(3)
_cell_angle_beta 81.574(3)
_cell_angle_gamma 81.341(3)
_cell_formula_units_Z 2
_cell_length_a 8.2483(13)
_cell_length_b 9.7341(16)
_cell_length_c 20.871(3)
_cell_measurement_temperature 293(2)
_cell_volume 1605.0(4)
_computing_cell_refinement 'Bruker XSCANS'
_computing_data_collection 'Bruker XSCANS'
_computing_data_reduction 'Bruker SHELXTL'
_computing_molecular_graphics 'Bruker SHELXTL'
_computing_publication_material 'Bruker SHELXTL'
_computing_structure_refinement 'Bruker SHELXTL'
_computing_structure_solution 'Bruker SHELXTL'
_diffrn_ambient_temperature 293(2)
_diffrn_measured_fraction_theta_full 0.994
_diffrn_measured_fraction_theta_max 0.994
_diffrn_radiation_monochromator graphite
_diffrn_radiation_source 'fine-focus sealed tube'
_diffrn_radiation_type MoK\a
_diffrn_radiation_wavelength 0.71073
_diffrn_reflns_av_R_equivalents 0.0534
_diffrn_reflns_av_sigmaI/netI 0.1529
_diffrn_reflns_limit_h_max 9
_diffrn_reflns_limit_h_min -9
_diffrn_reflns_limit_k_max 11
_diffrn_reflns_limit_k_min -8
_diffrn_reflns_limit_l_max 24
_diffrn_reflns_limit_l_min -24
_diffrn_reflns_number 8081
_diffrn_reflns_theta_full 25.00
_diffrn_reflns_theta_max 25.00
_diffrn_reflns_theta_min 2.01
_exptl_absorpt_coefficient_mu 2.596
_exptl_absorpt_correction_T_max 0.77
_exptl_absorpt_correction_T_min 0.63
_exptl_absorpt_correction_type empirical
_exptl_crystal_colour violet
_exptl_crystal_density_diffrn 1.815
_exptl_crystal_density_method 'not measured'
_exptl_crystal_description block
_exptl_crystal_F_000 876
_exptl_crystal_size_max 0.20
_exptl_crystal_size_mid 0.15
_exptl_crystal_size_min 0.10
_refine_diff_density_max 1.081
_refine_diff_density_min -1.644
_refine_diff_density_rms 0.123
_refine_ls_extinction_method none
_refine_ls_goodness_of_fit_ref 0.902
_refine_ls_hydrogen_treatment mixed
_refine_ls_matrix_type full
_refine_ls_number_parameters 405
_refine_ls_number_reflns 5563
_refine_ls_number_restraints 0
_refine_ls_restrained_S_all 0.902
_refine_ls_R_factor_all 0.1016
_refine_ls_R_factor_gt 0.0548
_refine_ls_shift/su_max 0.003
_refine_ls_shift/su_mean 0.000
_refine_ls_structure_factor_coef Fsqd
_refine_ls_weighting_details 'calc w=1/[\s^2^(Fo^2^)+(0.0004P)^2^+0.0000P] where P=(Fo^2^+2Fc^2^)/3'
_refine_ls_weighting_scheme calc
_refine_ls_wR_factor_gt 0.0783
_refine_ls_wR_factor_ref 0.0834
_reflns_number_gt 3122
_reflns_number_total 5563
_reflns_threshold_expression >2sigma(I)
_cod_data_source_file b308474dsup1.cif
_cod_data_source_block 21024bm
_cod_original_sg_symbol_H-M P-1
_cod_database_code 7111302

loop_
_symmetry_equiv_pos_as_xyz
'x, y, z'
'-x, -y, -z'

loop_
_atom_site_label
_atom_site_type_symbol
_atom_site_fract_x
_atom_site_fract_y
_atom_site_fract_z
_atom_site_U_iso_or_equiv
_atom_site_adp_type
_atom_site_occupancy
_atom_site_symmetry_multiplicity
_atom_site_calc_flag
_atom_site_refinement_flags
Ba1 Ba 0.41775(6) 1.13768(5) 0.41205(2) 0.03580(16) Uani 1 1 d .
Cu1 Cu 0.40577(12) 0.76115(9) 0.30851(5) 0.0349(3) Uani 1 1 d .
Cu2 Cu 0.84929(12) 0.73867(10) 0.26547(5) 0.0427(3) Uani 1 1 d .
N1 N 0.3858(7) 0.6215(6) 0.2597(3) 0.0343(17) Uani 1 1 d .
N2 N 0.5405(7) 0.6168(6) 0.3583(3) 0.0312(16) Uani 1 1 d .
N3 N 0.7143(8) 0.8877(7) 0.2120(4) 0.048(2) Uani 1 1 d .
N4 N 0.8497(8) 0.8732(7) 0.3170(3) 0.0393(18) Uani 1 1 d .
C1 C 0.2102(9) 0.8992(9) 0.2073(4) 0.040(2) Uani 1 1 d .
C2 C 0.1356(10) 1.0306(9) 0.1716(4) 0.049(2) Uani 1 1 d .
H2 H 0.1290 1.1125 0.1884 0.059 Uiso 1 1 calc R
C3 C 0.0753(10) 1.0383(11) 0.1147(4) 0.059(3) Uani 1 1 d .
H3 H 0.0278 1.1250 0.0924 0.071 Uiso 1 1 calc R
C4 C 0.0835(12) 0.9182(11) 0.0893(4) 0.063(3) Uani 1 1 d .
H4 H 0.0414 0.9248 0.0496 0.076 Uiso 1 1 calc R
C5 C 0.1512(10) 0.7910(10) 0.1207(4) 0.053(3) Uani 1 1 d .
H5 H 0.1542 0.7115 0.1025 0.064 Uiso 1 1 calc R
C6 C 0.2189(9) 0.7760(9) 0.1818(4) 0.038(2) Uani 1 1 d .
C7 C 0.2929(10) 0.6349(8) 0.2128(4) 0.039(2) Uani 1 1 d .
C8 C 0.2513(10) 0.5083(9) 0.1904(4) 0.057(3) Uani 1 1 d .
H8A H 0.2399 0.4307 0.2282 0.068 Uiso 1 1 calc R
H8B H 0.1461 0.5328 0.1726 0.068 Uiso 1 1 calc R
C9 C 0.3815(9) 0.4599(8) 0.1383(4) 0.056 Uani 1 1 d .
H9A H 0.4003 0.5386 0.1025 0.084 Uiso 1 1 calc R
H9B H 0.3444 0.3865 0.1221 0.084 Uiso 1 1 calc R
H9C H 0.4824 0.4238 0.1574 0.084 Uiso 1 1 calc R
C10 C 0.4583(10) 0.4832(8) 0.2907(4) 0.048(2) Uani 1 1 d .
H10A H 0.5448 0.4466 0.2598 0.057 Uiso 1 1 calc R
H10B H 0.3747 0.4188 0.3020 0.057 Uiso 1 1 calc R
C11 C 0.5307(9) 0.4893(9) 0.3532(4) 0.035(2) Uani 1 1 d .
C12 C 0.5800(9) 0.6483(7) 0.4181(4) 0.033(2) Uani 1 1 d .
H12A H 0.6983 0.6301 0.4198 0.040 Uiso 1 1 calc R
H12B H 0.5265 0.5886 0.4564 0.040 Uiso 1 1 calc R
C13 C 0.5206(9) 0.8023(8) 0.4187(4) 0.032(2) Uani 1 1 d .
C14 C 0.7949(10) 0.6277(10) 0.1580(5) 0.046(2) Uani 1 1 d .
C15 C 0.8350(11) 0.5166(10) 0.1235(5) 0.063(3) Uani 1 1 d .
H15 H 0.8824 0.4288 0.1449 0.076 Uiso 1 1 calc R
C16 C 0.8058(13) 0.5345(12) 0.0592(6) 0.085(4) Uani 1 1 d .
H16 H 0.8381 0.4607 0.0365 0.102 Uiso 1 1 calc R
C17 C 0.7282(14) 0.6627(14) 0.0278(5) 0.094(4) Uani 1 1 d .
H17 H 0.7080 0.6745 -0.0159 0.113 Uiso 1 1 calc R
C18 C 0.6820(11) 0.7702(11) 0.0603(4) 0.066(3) Uani 1 1 d .
H18 H 0.6286 0.8550 0.0386 0.079 Uiso 1 1 calc R
C19 C 0.7123(10) 0.7576(10) 0.1265(4) 0.049(2) Uani 1 1 d .
C20 C 0.6642(11) 0.8843(10) 0.1559(4) 0.053(3) Uani 1 1 d .
C21 C 0.5565(10) 1.0085(9) 0.1209(4) 0.059(3) Uani 1 1 d .
H21A H 0.4856 1.0538 0.1537 0.071 Uiso 1 1 calc R
H21B H 0.4861 0.9738 0.0962 0.071 Uiso 1 1 calc R
C22 C 0.6538(10) 1.1197(10) 0.0734(4) 0.089(4) Uani 1 1 d .
H22A H 0.7227 1.1557 0.0975 0.133 Uiso 1 1 calc R
H22B H 0.5782 1.1962 0.0531 0.133 Uiso 1 1 calc R
H22C H 0.7214 1.0767 0.0398 0.133 Uiso 1 1 calc R
C23 C 0.6772(10) 1.0139(8) 0.2432(4) 0.049(3) Uani 1 1 d .
H23A H 0.5585 1.0349 0.2529 0.059 Uiso 1 1 calc R
H23B H 0.7170 1.0951 0.2123 0.059 Uiso 1 1 calc R
C24 C 0.7547(10) 0.9918(9) 0.3054(4) 0.042(2) Uani 1 1 d .
C25 C 0.9503(9) 0.8322(9) 0.3715(4) 0.048(2) Uani 1 1 d .
H25A H 0.8818 0.8313 0.4135 0.058 Uiso 1 1 calc R
H25B H 1.0308 0.8979 0.3670 0.058 Uiso 1 1 calc R
C26 C 1.0355(11) 0.6855(10) 0.3674(4) 0.045(2) Uani 1 1 d .
O1 O 0.2732(6) 0.9078(5) 0.2612(2) 0.0439(15) Uani 1 1 d .
O2 O 0.5767(6) 0.3722(5) 0.3918(3) 0.0464(15) Uani 1 1 d .
O3 O 0.4371(6) 0.8745(5) 0.3724(2) 0.0355(14) Uani 1 1 d .
O4 O 0.5509(6) 0.8551(5) 0.4632(2) 0.0425(15) Uani 1 1 d .
O5 O 0.8339(6) 0.6000(5) 0.2186(3) 0.0474(16) Uani 1 1 d .
O6 O 0.7210(6) 1.0884(5) 0.3386(3) 0.0528(17) Uani 1 1 d .
O7 O 0.9979(6) 0.6197(5) 0.3263(3) 0.0452(15) Uani 1 1 d .
O8 O 1.1436(7) 0.6329(6) 0.4055(3) 0.0577(17) Uani 1 1 d .
O9 O 0.1898(6) 0.9837(5) 0.5037(3) 0.076 Uani 1 1 d .
H9E H 0.1456 0.9352 0.4834 0.092 Uiso 1 1 d R
H9F H 0.2392 0.9284 0.5343 0.092 Uiso 1 1 d R
O10 O 0.1641(6) 1.3397(6) 0.4290(3) 0.077(2) Uani 1 1 d .
H10C H 0.1995 1.4201 0.4208 0.092 Uiso 1 1 d R
H10D H 0.0935 1.3406 0.4030 0.092 Uiso 1 1 d R
O11 O 0.2426(6) 1.1586(5) 0.3084(3) 0.0615(18) Uani 1 1 d .
H11B H 0.3070 1.1331 0.2763 0.074 Uiso 1 1 d R
H11C H 0.1665 1.1050 0.3200 0.074 Uiso 1 1 d R
O12 O 0.1738(6) 0.7021(5) 0.5255(3) 0.0621(18) Uani 1 1 d .
H12F H 0.2398 0.6486 0.5036 0.075 Uiso 1 1 d R
H12E H 0.0818 0.7212 0.5097 0.075 Uiso 1 1 d R
O13 O 0.9394(6) 0.3006(6) 0.2825(3) 0.082(2) Uani 1 1 d .
H13D H 0.8777 0.3716 0.2937 0.098 Uiso 1 1 d R
H13A H 0.8801 0.2436 0.2744 0.098 Uiso 1 1 d R

loop_
_atom_site_aniso_label
_atom_site_aniso_U_11
_atom_site_aniso_U_22
_atom_site_aniso_U_33
_atom_site_aniso_U_23
_atom_site_aniso_U_13
_atom_site_aniso_U_12
Ba1 0.0481(4) 0.0283(3) 0.0312(3) -0.0099(2) -0.0043(3) -0.0002(2)
Cu1 0.0436(7) 0.0296(6) 0.0321(6) -0.0071(5) -0.0083(5) -0.0008(5)
Cu2 0.0496(7) 0.0416(7) 0.0365(6) -0.0140(6) -0.0002(6) 0.0001(5)
N1 0.039(4) 0.031(4) 0.033(4) -0.007(3) -0.006(4) -0.005(3)
N2 0.037(4) 0.021(4) 0.038(4) -0.013(3) -0.008(3) 0.007(3)
N3 0.037(5) 0.038(5) 0.062(5) -0.011(4) 0.007(4) 0.004(4)
N4 0.046(5) 0.030(4) 0.038(4) -0.005(4) -0.003(4) 0.002(3)
C1 0.027(5) 0.047(6) 0.040(6) 0.002(5) -0.005(4) 0.001(4)
C2 0.051(6) 0.044(6) 0.048(6) -0.004(5) -0.013(5) 0.009(5)
C3 0.050(7) 0.083(8) 0.038(6) 0.005(6) -0.007(5) -0.009(6)
C4 0.081(8) 0.084(8) 0.022(5) 0.002(6) -0.013(5) -0.013(7)
C5 0.059(7) 0.072(7) 0.033(6) -0.012(5) -0.017(5) -0.009(5)
C6 0.039(5) 0.039(5) 0.032(5) -0.005(5) -0.001(4) -0.002(4)
C7 0.043(6) 0.041(6) 0.030(5) -0.001(5) 0.001(4) -0.014(5)
C8 0.052(6) 0.069(7) 0.052(6) -0.020(6) -0.016(5) 0.007(5)
C9 0.055 0.056 0.060 -0.013 -0.023 -0.002
C10 0.052(6) 0.044(6) 0.055(6) -0.023(5) -0.022(5) 0.002(5)
C11 0.024(5) 0.039(6) 0.045(6) -0.020(5) -0.002(4) 0.000(4)
C12 0.037(5) 0.024(5) 0.039(5) -0.003(4) 0.000(4) -0.009(4)
C13 0.031(5) 0.028(5) 0.036(5) -0.011(4) 0.008(4) -0.009(4)
C14 0.036(6) 0.055(7) 0.049(6) -0.020(6) 0.006(5) -0.012(5)
C15 0.066(7) 0.078(8) 0.059(7) -0.043(6) -0.009(6) -0.006(6)
C16 0.088(9) 0.097(10) 0.083(9) -0.058(8) -0.011(7) 0.009(7)
C17 0.104(10) 0.144(13) 0.048(7) -0.041(9) -0.007(7) -0.028(9)
C18 0.078(8) 0.081(8) 0.035(6) -0.015(6) -0.010(6) 0.005(6)
C19 0.046(6) 0.065(7) 0.037(6) -0.017(6) -0.004(5) -0.006(5)
C20 0.047(6) 0.072(7) 0.039(6) -0.005(6) -0.005(5) -0.014(5)
C21 0.048(6) 0.072(7) 0.047(6) -0.003(6) -0.007(5) 0.012(5)
C22 0.064(7) 0.104(9) 0.066(7) 0.031(7) 0.001(6) 0.016(6)
C23 0.047(6) 0.031(5) 0.060(6) -0.007(5) 0.011(5) 0.006(4)
C24 0.045(6) 0.044(6) 0.038(6) -0.013(5) 0.012(5) -0.014(5)
C25 0.045(6) 0.062(6) 0.044(6) -0.027(5) 0.002(5) -0.009(5)
C26 0.036(6) 0.063(7) 0.031(6) -0.001(5) 0.003(5) -0.007(5)
O1 0.055(4) 0.041(4) 0.036(3) -0.010(3) -0.023(3) 0.012(3)
O2 0.061(4) 0.025(3) 0.055(4) -0.011(3) -0.017(3) 0.004(3)
O3 0.040(4) 0.025(3) 0.044(4) -0.006(3) -0.016(3) 0.001(3)
O4 0.068(4) 0.038(3) 0.026(3) -0.017(3) -0.014(3) 0.003(3)
O5 0.059(4) 0.041(4) 0.044(4) -0.012(3) -0.007(3) -0.005(3)
O6 0.065(4) 0.036(4) 0.058(4) -0.019(3) 0.011(3) -0.011(3)
O7 0.048(4) 0.046(4) 0.045(4) -0.018(3) -0.012(3) 0.002(3)
O8 0.056(4) 0.060(4) 0.060(4) -0.024(4) -0.004(4) -0.002(3)
O9 0.054 0.060 0.113 -0.024 -0.010 0.013
O10 0.062(4) 0.069(5) 0.099(5) -0.022(4) -0.017(4) 0.010(3)
O11 0.070(4) 0.063(4) 0.058(4) -0.019(4) -0.014(3) -0.012(3)
O12 0.051(4) 0.070(4) 0.071(4) -0.027(4) -0.017(3) 0.004(3)
O13 0.055(4) 0.052(4) 0.130(6) -0.012(4) 0.005(4) -0.005(3)

loop_
_atom_type_symbol
_atom_type_description
_atom_type_scat_dispersion_real
_atom_type_scat_dispersion_imag
_atom_type_scat_source
C C 0.0033 0.0016 'International Tables Vol C Tables 4.2.6.8 and 6.1.1.4'
H H 0.0000 0.0000 'International Tables Vol C Tables 4.2.6.8 and 6.1.1.4'
N N 0.0061 0.0033 'International Tables Vol C Tables 4.2.6.8 and 6.1.1.4'
O O 0.0106 0.0060 'International Tables Vol C Tables 4.2.6.8 and 6.1.1.4'
Cu Cu 0.3201 1.2651 'International Tables Vol C Tables 4.2.6.8 and 6.1.1.4'
Ba Ba -0.3244 2.2819 'International Tables Vol C Tables 4.2.6.8 and 6.1.1.4'

loop_
_geom_angle_atom_site_label_1
_geom_angle_atom_site_label_2
_geom_angle_atom_site_label_3
_geom_angle
_geom_angle_site_symmetry_1
_geom_angle_site_symmetry_3
O4 Ba1 O10 82.64(17) 2_676 .
O4 Ba1 O11 153.99(15) 2_676 .
O10 Ba1 O11 75.50(17) . .
O4 Ba1 O2 79.83(15) 2_676 1_565
O10 Ba1 O2 78.50(16) . 1_565
O11 Ba1 O2 108.86(16) . 1_565
O4 Ba1 O6 112.02(16) 2_676 .
O10 Ba1 O6 142.77(16) . .
O11 Ba1 O6 93.96(16) . .
O2 Ba1 O6 71.28(15) 1_565 .
O4 Ba1 O9 67.88(17) 2_676 .
O10 Ba1 O9 77.80(16) . .
O11 Ba1 O9 93.51(17) . .
O2 Ba1 O9 141.88(16) 1_565 .
O6 Ba1 O9 139.15(15) . .
O4 Ba1 O4 77.20(16) 2_676 .
O10 Ba1 O4 143.87(16) . .
O11 Ba1 O4 113.16(15) . .
O2 Ba1 O4 125.84(16) 1_565 .
O6 Ba1 O4 73.21(15) . .
O9 Ba1 O4 66.94(14) . .
O4 Ba1 O3 120.45(14) 2_676 .
O10 Ba1 O3 132.07(16) . .
O11 Ba1 O3 67.95(14) . .
O2 Ba1 O3 141.97(14) 1_565 .
O6 Ba1 O3 71.20(14) . .
O9 Ba1 O3 74.69(15) . .
O4 Ba1 O3 45.53(13) . .
O4 Ba1 C13 98.7(2) 2_676 .
O10 Ba1 C13 144.56(19) . .
O11 Ba1 C13 91.27(19) . .
O2 Ba1 C13 136.80(17) 1_565 .
O6 Ba1 C13 69.48(16) . .
O9 Ba1 C13 70.25(16) . .
O4 Ba1 C13 22.22(16) . .
O3 Ba1 C13 23.37(16) . .
O4 Ba1 Ba1 40.00(10) 2_676 2_676
O10 Ba1 Ba1 116.93(13) . 2_676
O11 Ba1 Ba1 144.73(11) . 2_676
O2 Ba1 Ba1 106.05(11) 1_565 2_676
O6 Ba1 Ba1 92.41(12) . 2_676
O9 Ba1 Ba1 60.55(12) . 2_676
O4 Ba1 Ba1 37.20(10) . 2_676
O3 Ba1 Ba1 81.51(10) . 2_676
C13 Ba1 Ba1 58.91(16) . 2_676
O1 Cu1 N2 178.1(3) . .
O1 Cu1 N1 96.6(3) . .
N2 Cu1 N1 85.3(3) . .
O1 Cu1 O3 93.5(2) . .
N2 Cu1 O3 84.6(2) . .
N1 Cu1 O3 169.1(2) . .
N4 Cu2 O5 175.4(3) . .
N4 Cu2 N3 84.9(3) . .
O5 Cu2 N3 95.2(3) . .
N4 Cu2 O7 84.0(3) . .
O5 Cu2 O7 96.1(2) . .
N3 Cu2 O7 168.3(3) . .
C7 N1 C10 120.4(7) . .
C7 N1 Cu1 127.1(6) . .
C10 N1 Cu1 111.1(5) . .
C11 N2 C12 121.7(7) . .
C11 N2 Cu1 116.5(6) . .
C12 N2 Cu1 115.1(4) . .
C20 N3 C23 123.1(8) . .
C20 N3 Cu2 127.1(6) . .
C23 N3 Cu2 109.8(6) . .
C24 N4 C25 123.8(7) . .
C24 N4 Cu2 119.1(6) . .
C25 N4 Cu2 116.9(5) . .
O1 C1 C2 115.3(8) . .
O1 C1 C6 125.8(7) . .
C2 C1 C6 118.8(8) . .
C3 C2 C1 121.5(9) . .
C3 C2 H2 119.2 . .
C1 C2 H2 119.2 . .
C2 C3 C4 120.1(9) . .
C2 C3 H3 120.0 . .
C4 C3 H3 120.0 . .
C5 C4 C3 121.3(9) . .
C5 C4 H4 119.4 . .
C3 C4 H4 119.4 . .
C4 C5 C6 121.3(9) . .
C4 C5 H5 119.4 . .
C6 C5 H5 119.4 . .
C1 C6 C5 117.0(8) . .
C1 C6 C7 124.6(8) . .
C5 C6 C7 118.4(8) . .
N1 C7 C6 120.1(8) . .
N1 C7 C8 122.2(8) . .
C6 C7 C8 117.6(8) . .
C9 C8 C7 112.4(7) . .
C9 C8 H8A 109.1 . .
C7 C8 H8A 109.1 . .
C9 C8 H8B 109.1 . .
C7 C8 H8B 109.1 . .
H8A C8 H8B 107.9 . .
C8 C9 H9A 109.5 . .
C8 C9 H9B 109.5 . .
H9A C9 H9B 109.5 . .
C8 C9 H9C 109.5 . .
H9A C9 H9C 109.5 . .
H9B C9 H9C 109.5 . .
N1 C10 C11 111.3(6) . .
N1 C10 H10A 109.4 . .
C11 C10 H10A 109.4 . .
N1 C10 H10B 109.4 . .
C11 C10 H10B 109.4 . .
H10A C10 H10B 108.0 . .
O2 C11 N2 128.7(8) . .
O2 C11 C10 118.6(7) . .
N2 C11 C10 112.6(7) . .
N2 C12 C13 108.5(6) . .
N2 C12 H12A 110.0 . .
C13 C12 H12A 110.0 . .
N2 C12 H12B 110.0 . .
C13 C12 H12B 110.0 . .
H12A C12 H12B 108.4 . .
O4 C13 O3 121.7(7) . .
O4 C13 C12 119.7(7) . .
O3 C13 C12 118.5(7) . .
O4 C13 Ba1 60.9(4) . .
O3 C13 Ba1 61.1(4) . .
C12 C13 Ba1 175.7(5) . .
O5 C14 C19 125.2(8) . .
O5 C14 C15 116.1(9) . .
C19 C14 C15 118.7(9) . .
C16 C15 C14 121.4(10) . .
C16 C15 H15 119.3 . .
C14 C15 H15 119.3 . .
C17 C16 C15 119.9(10) . .
C17 C16 H16 120.0 . .
C15 C16 H16 120.0 . .
C18 C17 C16 120.3(10) . .
C18 C17 H17 119.9 . .
C16 C17 H17 119.9 . .
C17 C18 C19 121.8(10) . .
C17 C18 H18 119.1 . .
C19 C18 H18 119.1 . .
C14 C19 C18 117.8(9) . .
C14 C19 C20 125.0(8) . .
C18 C19 C20 117.2(9) . .
N3 C20 C19 120.0(9) . .
N3 C20 C21 120.7(9) . .
C19 C20 C21 119.3(8) . .
C20 C21 C22 113.7(7) . .
C20 C21 H21A 108.8 . .
C22 C21 H21A 108.8 . .
C20 C21 H21B 108.8 . .
C22 C21 H21B 108.8 . .
H21A C21 H21B 107.7 . .
C21 C22 H22A 109.5 . .
C21 C22 H22B 109.5 . .
H22A C22 H22B 109.5 . .
C21 C22 H22C 109.5 . .
H22A C22 H22C 109.5 . .
H22B C22 H22C 109.5 . .
N3 C23 C24 112.1(7) . .
N3 C23 H23A 109.2 . .
C24 C23 H23A 109.2 . .
N3 C23 H23B 109.2 . .
C24 C23 H23B 109.2 . .
H23A C23 H23B 107.9 . .
O6 C24 N4 129.3(9) . .
O6 C24 C23 117.4(8) . .
N4 C24 C23 113.3(8) . .
N4 C25 C26 105.6(7) . .
N4 C25 H25A 110.6 . .
C26 C25 H25A 110.6 . .
N4 C25 H25B 110.6 . .
C26 C25 H25B 110.6 . .
H25A C25 H25B 108.7 . .
O8 C26 O7 122.3(9) . .
O8 C26 C25 117.5(9) . .
O7 C26 C25 120.2(8) . .
C1 O1 Cu1 124.1(5) . .
C11 O2 Ba1 122.8(5) . 1_545
C13 O3 Cu1 112.6(5) . .
C13 O3 Ba1 95.6(5) . .
Cu1 O3 Ba1 151.4(2) . .
C13 O4 Ba1 155.5(5) . 2_676
C13 O4 Ba1 96.8(5) . .
Ba1 O4 Ba1 102.80(16) 2_676 .
C14 O5 Cu2 123.9(6) . .
C24 O6 Ba1 123.1(5) . .
C26 O7 Cu2 112.7(5) . .
Ba1 O9 H9E 108.2 . .
Ba1 O9 H9F 110.1 . .
H9E O9 H9F 109.5 . .
Ba1 O10 H10C 109.5 . .
Ba1 O10 H10D 109.7 . .
H10C O10 H10D 109.5 . .
Ba1 O11 H11B 109.3 . .
Ba1 O11 H11C 109.6 . .
H11B O11 H11C 109.5 . .
H12F O12 H12E 109.5 . .
H13D O13 H13A 109.5 . .

loop_
_geom_bond_atom_site_label_1
_geom_bond_atom_site_label_2
_geom_bond_distance
_geom_bond_site_symmetry_2
Ba1 O4 2.670(5) 2_676
Ba1 O10 2.687(5) .
Ba1 O11 2.728(5) .
Ba1 O2 2.725(5) 1_565
Ba1 O6 2.770(5) .
Ba1 O9 2.825(5) .
Ba1 O4 2.839(5) .
Ba1 O3 2.835(5) .
Ba1 C13 3.225(7) .
Ba1 Ba1 4.3070(11) 2_676
Cu1 O1 1.853(5) .
Cu1 N2 1.875(6) .
Cu1 N1 1.907(6) .
Cu1 O3 1.974(5) .
Cu2 N4 1.869(6) .
Cu2 O5 1.860(5) .
Cu2 N3 1.939(7) .
Cu2 O7 1.960(5) .
N1 C7 1.302(9) .
N1 C10 1.441(8) .
N2 C11 1.284(8) .
N2 C12 1.441(8) .
N3 C20 1.306(10) .
N3 C23 1.485(9) .
N4 C24 1.291(9) .
N4 C25 1.455(9) .
C1 O1 1.331(9) .
C1 C2 1.432(9) .
C1 C6 1.404(10) .
C2 C3 1.336(10) .
C2 H2 0.9300 .
C3 C4 1.376(11) .
C3 H3 0.9300 .
C4 C5 1.349(10) .
C4 H4 0.9300 .
C5 C6 1.434(10) .
C5 H5 0.9300 .
C6 C7 1.467(10) .
C7 C8 1.511(10) .
C8 C9 1.511(9) .
C8 H8A 0.9700 .
C8 H8B 0.9700 .
C9 H9A 0.9600 .
C9 H9B 0.9600 .
C9 H9C 0.9600 .
C10 C11 1.528(10) .
C10 H10A 0.9700 .
C10 H10B 0.9700 .
C11 O2 1.285(8) .
C12 C13 1.507(9) .
C12 H12A 0.9700 .
C12 H12B 0.9700 .
C13 O4 1.228(8) .
C13 O3 1.285(8) .
C14 O5 1.312(9) .
C14 C19 1.415(11) .
C14 C15 1.400(11) .
C15 C16 1.368(12) .
C15 H15 0.9300 .
C16 C17 1.385(12) .
C16 H16 0.9300 .
C17 C18 1.348(12) .
C17 H17 0.9300 .
C18 C19 1.416(11) .
C18 H18 0.9300 .
C19 C20 1.472(11) .
C20 C21 1.505(10) .
C21 C22 1.535(10) .
C21 H21A 0.9700 .
C21 H21B 0.9700 .
C22 H22A 0.9600 .
C22 H22B 0.9600 .
C22 H22C 0.9600 .
C23 C24 1.490(10) .
C23 H23A 0.9700 .
C23 H23B 0.9700 .
C24 O6 1.262(8) .
C25 C26 1.508(10) .
C25 H25A 0.9700 .
C25 H25B 0.9700 .
C26 O8 1.258(9) .
C26 O7 1.273(10) .
O2 Ba1 2.725(5) 1_545
O4 Ba1 2.670(5) 2_676
O9 H9E 0.8500 .
O9 H9F 0.8500 .
O10 H10C 0.8500 .
O10 H10D 0.8499 .
O11 H11B 0.8501 .
O11 H11C 0.8500 .
O12 H12F 0.8500 .
O12 H12E 0.8500 .
O13 H13D 0.8500 .
O13 H13A 0.8500 .
